data_1539808
loop_
_publ_author_name
'Evain, M.'
'Brec, R.'
'Fiechter, S.'
'Tributsch, H.'

_publ_section_title
;
 Crystal structure of a new Fe P4 modification
;
_journal_name_full 'Journal of Solid State Chemistry'
_journal_page_first 40
_journal_page_last 46
_journal_volume 71
_journal_year 1987
_chemical_formula_sum 'Fe P4'
_space_group_IT_number 15
_symmetry_space_group_name_Hall '-C 2yc'
_symmetry_space_group_name_H-M 'C 1 2/c 1'
_cell_angle_alpha 90
_cell_angle_beta 91.14
_cell_angle_gamma 90
_cell_formula_units_Z 8
_cell_length_a 5.0543
_cell_length_b 10.407
_cell_length_c 11.069
_cell_volume 582.115
_citation_journal_id_ASTM JSSCBI
_cod_data_source_file Evain_JSSCBI_1987_343.cif
_cod_data_source_block Fe1P4
_cod_original_cell_volume 582.1152
_cod_original_formula_sum 'Fe1 P4'
_cod_database_code 1539808

loop_
_symmetry_equiv_pos_as_xyz
x,y,z
-x,y,-z+1/2
-x,-y,-z
x,-y,z-1/2
x+1/2,y+1/2,z
-x+1/2,y+1/2,-z+1/2
-x+1/2,-y+1/2,-z
x+1/2,-y+1/2,z-1/2

loop_
_atom_site_label
_atom_site_type_symbol
_atom_site_fract_x
_atom_site_fract_y
_atom_site_fract_z
_atom_site_occupancy
_atom_site_U_iso_or_equiv
P4 P 0.0608 0.3973 0.02394 1 0.0
P2 P 0.2001 0.4275 0.21573 1 0.0
P3 P 0.0396 0.0926 0.04951 1 0.0
Fe1 Fe 0.25 0.25 0.5 1 0.0
Fe2 Fe 0 0.07601 0.25 1 0.0
P1 P 0.2997 0.2328 0.2921 1 0.0
